data_4501865
loop_
_publ_author_name
'Wang, Xiqu'
'Liu, Lumei'
'Makarenko, Tatyana'
'Jacobson, Allan J.'

_publ_section_title
;
 Influence of Ligand Geometry on the Dimensionality of Sn(II)
 Benzenedicarboxylate Crystal Structures
;
_journal_issue 8
_journal_name_full 'Crystal Growth &amp; Design'
_journal_page_first 3752
_journal_paper_doi 10.1021/cg1005874
_journal_volume 10
_journal_year 2010
_chemical_formula_sum 'C8 H4 O4 Sn'
_chemical_formula_weight 282.80
_chemical_name_systematic
; 
 ? 
;
_space_group_IT_number 138
_symmetry_space_group_name_Hall '-P 4ac 2ac'
_symmetry_space_group_name_H-M 'P 42/n c m :2'
_atom_sites_solution_hydrogens geom
_atom_sites_solution_primary direct
_atom_sites_solution_secondary difmap
_audit_creation_method SHELXL-97
_cell_angle_alpha 90.00
_cell_angle_beta 90.00
_cell_angle_gamma 90.00
_cell_formula_units_Z 8
_cell_length_a 18.2747(5)
_cell_length_b 18.2747(5)
_cell_length_c 4.6038(3)
_cell_measurement_reflns_used 3872
_cell_measurement_temperature 293(2)
_cell_measurement_theta_max 28.75
_cell_measurement_theta_min 2.23
_cell_volume 1537.51(12)
_computing_structure_refinement 'SHELXL-97 (Sheldrick, 1997)'
_computing_structure_solution 'SHELXS-97 (Sheldrick, 1990)'
_diffrn_ambient_temperature 293(2)
_diffrn_measured_fraction_theta_full 1.000
_diffrn_measured_fraction_theta_max 0.959
_diffrn_measurement_device_type 'Bruker ApexII'
_diffrn_measurement_method 'narrow frame'
_diffrn_radiation_monochromator graphite
_diffrn_radiation_source 'fine-focus sealed tube'
_diffrn_radiation_type MoK\a
_diffrn_radiation_wavelength 0.71073
_diffrn_reflns_av_R_equivalents 0.0512
_diffrn_reflns_av_sigmaI/netI 0.0212
_diffrn_reflns_limit_h_max 23
_diffrn_reflns_limit_h_min -24
_diffrn_reflns_limit_k_max 12
_diffrn_reflns_limit_k_min -24
_diffrn_reflns_limit_l_max 6
_diffrn_reflns_limit_l_min -5
_diffrn_reflns_number 8728
_diffrn_reflns_theta_full 25.00
_diffrn_reflns_theta_max 28.83
_diffrn_reflns_theta_min 1.58
_exptl_absorpt_coefficient_mu 3.296
_exptl_absorpt_correction_T_max 0.923
_exptl_absorpt_correction_T_min 0.787
_exptl_absorpt_correction_type multi-scan
_exptl_absorpt_process_details 'Blessing, 1995'
_exptl_crystal_colour colorless
_exptl_crystal_density_diffrn 2.443
_exptl_crystal_density_method 'not measured'
_exptl_crystal_description needle
_exptl_crystal_F_000 1072
_exptl_crystal_size_max 0.50
_exptl_crystal_size_mid 0.03
_exptl_crystal_size_min 0.03
_refine_diff_density_max 0.476
_refine_diff_density_min -0.571
_refine_diff_density_rms 0.088
_refine_ls_extinction_coef 0.00093(13)
_refine_ls_extinction_expression Fc^*^=kFc[1+0.001xFc^2^\l^3^/sin(2\q)]^-1/4^
_refine_ls_extinction_method SHELXL
_refine_ls_goodness_of_fit_ref 1.076
_refine_ls_hydrogen_treatment constr
_refine_ls_matrix_type full
_refine_ls_number_parameters 64
_refine_ls_number_reflns 1013
_refine_ls_number_restraints 0
_refine_ls_restrained_S_all 1.076
_refine_ls_R_factor_all 0.0246
_refine_ls_R_factor_gt 0.0194
_refine_ls_shift/su_max 0.002
_refine_ls_shift/su_mean 0.000
_refine_ls_structure_factor_coef Fsqd
_refine_ls_weighting_details 'calc w=1/[\s^2^(Fo^2^)+(0.0277P)^2^+0.3997P] where P=(Fo^2^+2Fc^2^)/3'
_refine_ls_weighting_scheme calc
_refine_ls_wR_factor_gt 0.0523
_refine_ls_wR_factor_ref 0.0543
_reflns_number_gt 833
_reflns_number_total 1013
_reflns_threshold_expression >2sigma(I)
_cod_data_source_file cg1005874_si_004.cif
_cod_data_source_block Sn(1,3-bdc)
_cod_original_sg_symbol_H-M 'P42/n c m'
_cod_database_code 4501865

loop_
_symmetry_equiv_pos_as_xyz
'x, y, z'
'-y+1/2, x, z+1/2'
'-x+1/2, -y+1/2, z'
'y, -x+1/2, z+1/2'
'x+1/2, -y, -z+1/2'
'y+1/2, x+1/2, -z'
'-x, y+1/2, -z+1/2'
'-y, -x, -z'
'-x, -y, -z'
'y-1/2, -x, -z-1/2'
'x-1/2, y-1/2, -z'
'-y, x-1/2, -z-1/2'
'-x-1/2, y, z-1/2'
'-y-1/2, -x-1/2, z'
'x, -y-1/2, z-1/2'
'y, x, z'

loop_
_atom_site_label
_atom_site_type_symbol
_atom_site_fract_x
_atom_site_fract_y
_atom_site_fract_z
_atom_site_U_iso_or_equiv
_atom_site_adp_type
_atom_site_occupancy
_atom_site_symmetry_multiplicity
_atom_site_calc_flag
_atom_site_refinement_flags
_atom_site_disorder_group
Sn1 Sn 0.156858(7) 0.656858(7) 0.5000 0.02397(11) Uani 1 2 d S 2
O1 O 0.19628(7) 0.57588(7) 0.1063(3) 0.0249(3) Uani 1 1 d . 2
O2 O 0.13147(7) 0.55478(7) -0.2968(3) 0.0248(3) Uani 1 1 d . 2
C1 C 0.15541(9) 0.53665(11) -0.0460(4) 0.0202(4) Uani 1 1 d . 2
C2 C 0.12966(10) 0.46388(11) 0.0607(4) 0.0193(4) Uani 1 1 d . 2
C3 C 0.16753(10) 0.42546(11) 0.2747(4) 0.0248(4) Uani 1 1 d . 2
H3 H 0.2108 0.4443 0.3501 0.030 Uiso 1 1 calc R 2
C4 C 0.14073(12) 0.35927(12) 0.3752(7) 0.0295(6) Uani 1 2 d S 2
H4 H 0.1674 0.3326 0.5111 0.035 Uiso 1 2 calc SR 2
C5 C 0.06525(10) 0.43475(10) -0.0522(5) 0.0201(5) Uani 1 2 d S 2
H5 H 0.0415 0.4585 -0.2040 0.024 Uiso 1 2 calc SR 2

loop_
_atom_site_aniso_label
_atom_site_aniso_U_11
_atom_site_aniso_U_22
_atom_site_aniso_U_33
_atom_site_aniso_U_23
_atom_site_aniso_U_13
_atom_site_aniso_U_12
Sn1 0.02501(12) 0.02501(12) 0.02188(16) 0.00345(5) -0.00345(5) -0.01020(7)
O1 0.0229(7) 0.0287(7) 0.0231(6) -0.0042(6) 0.0001(6) -0.0076(6)
O2 0.0325(8) 0.0228(7) 0.0192(6) 0.0032(5) -0.0033(6) -0.0064(6)
C1 0.0191(10) 0.0209(10) 0.0205(9) -0.0009(7) 0.0028(7) -0.0007(7)
C2 0.0201(9) 0.0206(9) 0.0171(8) 0.0001(7) 0.0019(7) -0.0012(7)
C3 0.0212(9) 0.0301(11) 0.0232(10) 0.0010(8) -0.0044(7) -0.0023(8)
C4 0.0320(9) 0.0320(9) 0.0245(15) 0.0085(9) -0.0085(9) 0.0022(13)
C5 0.0215(8) 0.0215(8) 0.0172(12) 0.0005(7) -0.0005(7) 0.0007(10)

loop_
_atom_type_symbol
_atom_type_description
_atom_type_scat_dispersion_real
_atom_type_scat_dispersion_imag
_atom_type_scat_source
C C 0.0033 0.0016 'International Tables Vol C Tables 4.2.6.8 and 6.1.1.4'
O O 0.0106 0.0060 'International Tables Vol C Tables 4.2.6.8 and 6.1.1.4'
Sn Sn -0.6537 1.4246 'International Tables Vol C Tables 4.2.6.8 and 6.1.1.4'
H H 0.0000 0.0000 'International Tables Vol C Tables 4.2.6.8 and 6.1.1.4'

loop_
_geom_angle_atom_site_label_1
_geom_angle_atom_site_label_2
_geom_angle_atom_site_label_3
_geom_angle
_geom_angle_site_symmetry_1
_geom_angle_site_symmetry_3
O2 Sn1 O2 79.21(7) 1_556 6_455
O2 Sn1 O1 81.98(5) 1_556 .
O2 Sn1 O1 78.55(5) 6_455 .
O2 Sn1 O1 78.55(5) 1_556 6_456
O2 Sn1 O1 81.97(5) 6_455 6_456
O1 Sn1 O1 154.66(6) . 6_456
C1 O1 Sn1 125.87(12) . .
C1 O2 Sn1 123.17(12) . 1_554
O1 C1 O2 124.22(19) . .
O1 C1 C2 120.94(17) . .
O2 C1 C2 114.83(16) . .
C5 C2 C3 119.40(18) . .
C5 C2 C1 118.94(17) . .
C3 C2 C1 121.64(17) . .
C4 C3 C2 120.06(19) . .
C3 C4 C3 120.4(3) . 14_665
C2 C5 C2 120.5(2) 14_665 .

loop_
_geom_bond_atom_site_label_1
_geom_bond_atom_site_label_2
_geom_bond_distance
_geom_bond_site_symmetry_2
Sn1 O2 2.1380(13) 1_556
Sn1 O2 2.1380(13) 6_455
Sn1 O1 2.4482(14) .
Sn1 O1 2.4482(14) 6_456
O1 C1 1.251(2) .
O2 C1 1.278(2) .
O2 Sn1 2.1380(13) 1_554
C1 C2 1.494(3) .
C2 C5 1.392(2) .
C2 C3 1.394(3) .
C3 C4 1.385(2) .
C4 C3 1.385(2) 14_665
C5 C2 1.392(2) 14_665
